data_1546637
loop_
_publ_author_name
'Goswami, Shailesh K.'
'Hanton, Lyall R.'
'McAdam, C. John'
'Moratti, Stephen C.'
'Simpson, Jim'

_publ_section_title
;
 Methyl 3-(2,5-dimethoxy-3,4,6-trimethylphenyl)propanoate
;
_journal_coeditor_code LH4018
_journal_issue 4
_journal_name_full IUCrData
_journal_page_first x170500
_journal_paper_doi 10.1107/S2414314617005004
_journal_volume 2
_journal_year 2017
_chemical_formula_iupac 'C15 H22 O4'
_chemical_formula_moiety 'C15 H22 O4'
_chemical_formula_sum 'C15 H22 O4'
_chemical_formula_weight 266.32
_chemical_name_systematic
;
Methyl 3-(2,5-dimethoxy-3,4,6-trimethylphenyl)propanoate
;
_space_group_crystal_system monoclinic
_space_group_IT_number 4
_space_group_name_Hall 'P 2yb'
_space_group_name_H-M_alt 'P 1 21 1'
_symmetry_space_group_name_Hall 'P 2yb'
_symmetry_space_group_name_H-M 'P 1 21 1'
_atom_sites_solution_hydrogens geom
_audit_creation_method SHELXL-2014/7
_cell_angle_alpha 90
_cell_angle_beta 95.936(8)
_cell_angle_gamma 90
_cell_formula_units_Z 2
_cell_length_a 8.7453(13)
_cell_length_b 8.6888(10)
_cell_length_c 9.2511(11)
_cell_measurement_reflns_used 1870
_cell_measurement_temperature 92(2)
_cell_measurement_theta_max 22.94
_cell_measurement_theta_min 2.34
_cell_volume 699.19(16)
_computing_cell_refinement
;
APEX2 and SAINT (Bruker, 2013)
;
_computing_data_collection
;
APEX2 (Bruker, 2013)
;
_computing_data_reduction
;
SAINT (Bruker, 2013)
;
_computing_molecular_graphics
;
Mercury (Macrae <i>et al.</i>, 2008)
;
_computing_publication_material
;
<i>SHELXL2014/7</i> (Sheldrick, 2015), enCIFer (Allen <i>et al.</i>,
2004),
PLATON (Spek, 2009),  publCIF (Westrip 2010)
;
_computing_structure_refinement
;
<i>SHELXL2014/7</i> (Sheldrick, 2015) and
<i>TITAN</i> (Hunter & Simpson, 1999)
;
_computing_structure_solution
;
SHELXS2013 (Sheldrick, 2008) and <i>TITAN</i> (Hunter & Simpson,
1999)
;
_diffrn_ambient_temperature 92(2)
_diffrn_measured_fraction_theta_full 0.991
_diffrn_measured_fraction_theta_max 0.991
_diffrn_measurement_device_type 'Bruker APEXII CCD area detector'
_diffrn_measurement_method '\f and \w scans'
_diffrn_radiation_type MoK\a
_diffrn_radiation_wavelength 0.71073
_diffrn_reflns_av_R_equivalents 0.0418
_diffrn_reflns_limit_h_max 9
_diffrn_reflns_limit_h_min -9
_diffrn_reflns_limit_k_max 9
_diffrn_reflns_limit_k_min -9
_diffrn_reflns_limit_l_max 10
_diffrn_reflns_limit_l_min -9
_diffrn_reflns_number 5680
_diffrn_reflns_theta_full 22.979
_diffrn_reflns_theta_max 22.979
_diffrn_reflns_theta_min 3.314
_diffrn_standards_number 0
_exptl_absorpt_coefficient_mu 0.090
_exptl_absorpt_correction_T_max 0.7448
_exptl_absorpt_correction_T_min 0.6599
_exptl_absorpt_correction_type multi-scan
_exptl_absorpt_process_details
;
(SADABS; Bruker, 2013)
;
_exptl_crystal_colour colourless
_exptl_crystal_density_diffrn 1.265
_exptl_crystal_density_method 'not measured'
_exptl_crystal_description needle
_exptl_crystal_F_000 288
_exptl_crystal_size_max 0.42
_exptl_crystal_size_mid 0.08
_exptl_crystal_size_min 0.07
_refine_diff_density_max 0.137
_refine_diff_density_min -0.201
_refine_ls_abs_structure_details
;
Flack <i>x</i> determined using 713 quotients
[(<i>I</i>^+^)-(<i>I</i>^-^)]/[(<i>I</i>^+^)+(<i>I</i>^-^)]
Parsons <i>et al.</i> (2013)
;
_refine_ls_abs_structure_Flack 0.4(10)
_refine_ls_extinction_method none
_refine_ls_goodness_of_fit_ref 1.088
_refine_ls_hydrogen_treatment constr
_refine_ls_matrix_type full
_refine_ls_number_parameters 178
_refine_ls_number_reflns 1929
_refine_ls_number_restraints 1
_refine_ls_restrained_S_all 1.087
_refine_ls_R_factor_all 0.0503
_refine_ls_R_factor_gt 0.0449
_refine_ls_shift/su_max 0.000
_refine_ls_shift/su_mean 0.000
_refine_ls_structure_factor_coef Fsqd
_refine_ls_weighting_details 'w=1/[\s^2^(Fo^2^)+(0.0260P)^2^+0.2556P] where P=(Fo^2^+2Fc^2^)/3'
_refine_ls_weighting_scheme calc
_refine_ls_wR_factor_gt 0.0948
_refine_ls_wR_factor_ref 0.0981
_reflns_number_gt 1781
_reflns_number_total 1929
_reflns_threshold_expression 'I > 2\s(I)'
_cod_data_source_file lh4018sup1.cif
_cod_data_source_block I
_cod_database_code 1546637
_shelx_space_group_comment
;
The symmetry employed for this shelxl refinement is uniquely defined
by the following loop, which should always be used as a source of
symmetry information in preference to the above space-group names.
They are only intended as comments.
;
_shelx_estimated_absorpt_t_min 0.963
_shelx_estimated_absorpt_t_max 0.994

loop_
_space_group_symop_operation_xyz
'x, y, z'
'-x, y+1/2, -z'

loop_
_atom_site_type_symbol
_atom_site_label
_atom_site_fract_x
_atom_site_fract_y
_atom_site_fract_z
_atom_site_U_iso_or_equiv
_atom_site_adp_type
_atom_site_calc_flag
_atom_site_occupancy
C C1 0.5363(5) 0.2874(4) 1.0124(4) 0.0200(10) Uani d 1
C C2 0.3827(5) 0.3202(5) 0.9690(4) 0.0182(9) Uani d 1
O O2 0.3348(3) 0.3264(3) 0.8198(3) 0.0230(7) Uani d 1
C C21 0.2666(6) 0.1845(5) 0.7645(5) 0.0293(12) Uani d 1
H H21A 0.3403 0.1003 0.7840 0.044 Uiso calc 1
H H21B 0.2389 0.1936 0.6595 0.044 Uiso calc 1
H H21C 0.1741 0.1631 0.8125 0.044 Uiso calc 1
C C3 0.2758(5) 0.3498(4) 1.0677(4) 0.0187(10) Uani d 1
C C31 0.1112(5) 0.3877(6) 1.0153(5) 0.0264(10) Uani d 1
H H31A 0.1033 0.4137 0.9117 0.040 Uiso calc 1
H H31B 0.0773 0.4755 1.0702 0.040 Uiso calc 1
H H31C 0.0459 0.2985 1.0298 0.040 Uiso calc 1
C C4 0.3252(5) 0.3437(4) 1.2163(4) 0.0197(10) Uani d 1
C C41 0.2135(5) 0.3755(5) 1.3269(4) 0.0236(10) Uani d 1
H H41A 0.2616 0.3490 1.4242 0.035 Uiso calc 1
H H41B 0.1207 0.3132 1.3043 0.035 Uiso calc 1
H H41C 0.1859 0.4848 1.3241 0.035 Uiso calc 1
C C5 0.4781(5) 0.3086(5) 1.2598(4) 0.0187(10) Uani d 1
O O5 0.5276(4) 0.3041(3) 1.4082(3) 0.0249(8) Uani d 1
C C51 0.5258(6) 0.1493(5) 1.4649(5) 0.0298(12) Uani d 1
H H51A 0.4198 0.1112 1.4571 0.045 Uiso calc 1
H H51B 0.5684 0.1493 1.5672 0.045 Uiso calc 1
H H51C 0.5880 0.0824 1.4090 0.045 Uiso calc 1
C C6 0.5844(5) 0.2821(4) 1.1611(4) 0.0199(10) Uani d 1
C C61 0.7503(5) 0.2498(6) 1.2148(5) 0.0268(11) Uani d 1
H H6A 0.7664 0.2667 1.3200 0.040 Uiso calc 1
H H61B 0.8171 0.3190 1.1661 0.040 Uiso calc 1
H H61C 0.7749 0.1428 1.1930 0.040 Uiso calc 1
C C7 0.6461(5) 0.2592(5) 0.8990(5) 0.0213(10) Uani d 1
H H7A 0.5929 0.1994 0.8178 0.026 Uiso calc 1
H H7B 0.7341 0.1972 0.9425 0.026 Uiso calc 1
C C8 0.7060(5) 0.4088(5) 0.8402(5) 0.0222(10) Uani d 1
H H8A 0.6181 0.4699 0.7951 0.027 Uiso calc 1
H H8B 0.7573 0.4695 0.9219 0.027 Uiso calc 1
C C9 0.8177(5) 0.3819(5) 0.7297(4) 0.0209(10) Uani d 1
O O9 0.8613(4) 0.2584(3) 0.6916(3) 0.0284(8) Uani d 1
O O91 0.8665(4) 0.5155(3) 0.6762(3) 0.0253(8) Uani d 1
C C91 0.9723(6) 0.4994(5) 0.5678(5) 0.0262(11) Uani d 1
H H91A 1.0648 0.4454 0.6099 0.039 Uiso calc 1
H H91B 1.0007 0.6016 0.5345 0.039 Uiso calc 1
H H91C 0.9235 0.4403 0.4854 0.039 Uiso calc 1

loop_
_atom_site_aniso_label
_atom_site_aniso_U_11
_atom_site_aniso_U_22
_atom_site_aniso_U_33
_atom_site_aniso_U_12
_atom_site_aniso_U_13
_atom_site_aniso_U_23
C1 0.023(3) 0.015(2) 0.023(2) -0.0006(19) 0.007(2) 0.0047(19)
C2 0.020(2) 0.0145(19) 0.020(2) -0.002(2) 0.0022(18) 0.0028(19)
O2 0.0250(18) 0.0244(16) 0.0191(16) -0.0028(14) 0.0005(13) 0.0022(13)
C21 0.031(3) 0.029(3) 0.028(3) -0.002(2) 0.001(2) -0.001(2)
C3 0.017(2) 0.014(2) 0.025(2) -0.0024(18) 0.0051(19) 0.0043(17)
C31 0.022(3) 0.027(2) 0.030(3) 0.002(2) 0.005(2) 0.002(2)
C4 0.020(2) 0.014(2) 0.026(2) 0.0007(18) 0.009(2) 0.0005(18)
C41 0.023(3) 0.021(2) 0.029(2) 0.004(2) 0.010(2) -0.002(2)
C5 0.024(3) 0.014(2) 0.018(2) -0.002(2) 0.0034(19) 0.0021(19)
O5 0.032(2) 0.0235(16) 0.0185(16) 0.0000(15) 0.0019(14) -0.0024(14)
C51 0.037(3) 0.030(3) 0.022(3) -0.001(2) 0.000(2) 0.002(2)
C6 0.019(3) 0.017(2) 0.023(2) -0.0027(19) -0.002(2) -0.0019(18)
C61 0.026(3) 0.030(2) 0.024(2) -0.001(2) 0.001(2) 0.000(2)
C7 0.021(3) 0.020(2) 0.024(2) -0.0018(19) 0.006(2) 0.0014(18)
C8 0.026(3) 0.018(2) 0.024(2) 0.000(2) 0.008(2) 0.0035(19)
C9 0.018(2) 0.022(2) 0.022(2) -0.003(2) 0.0018(19) 0.001(2)
O9 0.033(2) 0.0203(19) 0.0343(19) -0.0004(15) 0.0155(16) -0.0031(14)
O91 0.030(2) 0.0189(17) 0.0286(18) 0.0002(14) 0.0135(15) 0.0040(14)
C91 0.030(3) 0.027(2) 0.024(2) 0.002(2) 0.011(2) 0.002(2)

loop_
_atom_type_symbol
_atom_type_description
_atom_type_scat_dispersion_real
_atom_type_scat_dispersion_imag
_atom_type_scat_source
C C 0.0033 0.0016 'International Tables Vol C Tables 4.2.6.8 and 6.1.1.4'
H H 0.0000 0.0000 'International Tables Vol C Tables 4.2.6.8 and 6.1.1.4'
O O 0.0106 0.0060 'International Tables Vol C Tables 4.2.6.8 and 6.1.1.4'

loop_
_geom_angle_atom_site_label_1
_geom_angle_atom_site_label_2
_geom_angle_atom_site_label_3
_geom_angle
C2 C1 C6 118.3(4)
C2 C1 C7 119.8(4)
C6 C1 C7 121.9(4)
C1 C2 C3 122.7(4)
C1 C2 O2 118.2(4)
C3 C2 O2 119.0(4)
C2 O2 C21 112.8(3)
O2 C21 H21A 109.5
O2 C21 H21B 109.5
H21A C21 H21B 109.5
O2 C21 H21C 109.5
H21A C21 H21C 109.5
H21B C21 H21C 109.5
C2 C3 C4 118.4(4)
C2 C3 C31 120.8(4)
C4 C3 C31 120.8(4)
C3 C31 H31A 109.5
C3 C31 H31B 109.5
H31A C31 H31B 109.5
C3 C31 H31C 109.5
H31A C31 H31C 109.5
H31B C31 H31C 109.5
C5 C4 C3 118.9(4)
C5 C4 C41 120.9(4)
C3 C4 C41 120.2(4)
C4 C41 H41A 109.5
C4 C41 H41B 109.5
H41A C41 H41B 109.5
C4 C41 H41C 109.5
H41A C41 H41C 109.5
H41B C41 H41C 109.5
C6 C5 C4 122.3(4)
C6 C5 O5 118.8(4)
C4 C5 O5 118.8(4)
C5 O5 C51 111.6(3)
O5 C51 H51A 109.5
O5 C51 H51B 109.5
H51A C51 H51B 109.5
O5 C51 H51C 109.5
H51A C51 H51C 109.5
H51B C51 H51C 109.5
C5 C6 C1 119.3(4)
C5 C6 C61 120.0(4)
C1 C6 C61 120.7(4)
C6 C61 H6A 109.5
C6 C61 H61B 109.5
H6A C61 H61B 109.5
C6 C61 H61C 109.5
H6A C61 H61C 109.5
H61B C61 H61C 109.5
C1 C7 C8 112.1(3)
C1 C7 H7A 109.2
C8 C7 H7A 109.2
C1 C7 H7B 109.2
C8 C7 H7B 109.2
H7A C7 H7B 107.9
C9 C8 C7 112.5(4)
C9 C8 H8A 109.1
C7 C8 H8A 109.1
C9 C8 H8B 109.1
C7 C8 H8B 109.1
H8A C8 H8B 107.8
O9 C9 O91 122.6(4)
O9 C9 C8 125.8(4)
O91 C9 C8 111.6(4)
C9 O91 C91 115.0(3)
O91 C91 H91A 109.5
O91 C91 H91B 109.5
H91A C91 H91B 109.5
O91 C91 H91C 109.5
H91A C91 H91C 109.5
H91B C91 H91C 109.5

loop_
_geom_bond_atom_site_label_1
_geom_bond_atom_site_label_2
_geom_bond_distance
C1 C2 1.391(6)
C1 C6 1.397(6)
C1 C7 1.513(6)
C2 C3 1.397(6)
C2 O2 1.402(5)
O2 C21 1.440(5)
C21 H21A 0.9800
C21 H21B 0.9800
C21 H21C 0.9800
C3 C4 1.399(6)
C3 C31 1.507(6)
C31 H31A 0.9800
C31 H31B 0.9800
C31 H31C 0.9800
C4 C5 1.390(6)
C4 C41 1.511(6)
C41 H41A 0.9800
C41 H41B 0.9800
C41 H41C 0.9800
C5 C6 1.388(6)
C5 O5 1.397(5)
O5 C51 1.444(5)
C51 H51A 0.9800
C51 H51B 0.9800
C51 H51C 0.9800
C6 C61 1.511(6)
C61 H6A 0.9800
C61 H61B 0.9800
C61 H61C 0.9800
C7 C8 1.522(6)
C7 H7A 0.9900
C7 H7B 0.9900
C8 C9 1.503(6)
C8 H8A 0.9900
C8 H8B 0.9900
C9 O9 1.203(5)
C9 O91 1.348(5)
O91 C91 1.440(5)
C91 H91A 0.9800
C91 H91B 0.9800
C91 H91C 0.9800

loop_
_geom_hbond_atom_site_label_D
_geom_hbond_atom_site_label_H
_geom_hbond_atom_site_label_A
_geom_hbond_site_symmetry_A
_geom_hbond_distance_DH
_geom_hbond_distance_HA
_geom_hbond_distance_DA
_geom_hbond_angle_DHA
C41 H41B O91 2_647 0.98 2.59 3.205(6) 120.5
C41 H41C O9 2_657 0.98 2.41 3.392(5) 175.0
C8 H8A Cg 2_657 0.99 3.154 3.763(6) 121

_cod_database_fobs_code 1546637
